data_2243313
loop_
_publ_author_name
'Moon, Dohyun'
'Choi, Jong-Ha'

_publ_section_title
;
 Crystal structure of
 1,4,8,11-tetramethyl-1,4,8,11-tetraazoniacyclotetradecane
 bis[chloridochromate(VI)] dichloride from synchrotron X-ray data
;
_journal_coeditor_code VM2229
_journal_issue 4
_journal_name_full 'Acta Crystallographica Section E'
_journal_page_first 523
_journal_page_last 526
_journal_paper_doi 10.1107/S2056989020003059
_journal_volume 76
_journal_year 2020
_chemical_formula_iupac '(C14 H36 N4) [Cr O3 Cl]2 Cl2'
_chemical_formula_moiety 'C14 H36 N4 4+, 2(Cr O3 Cl -), 2(Cl -)'
_chemical_formula_sum 'C14 H36 Cl4 Cr2 N4 O6'
_chemical_formula_weight 602.27
_chemical_name_systematic
;
1,4,8,11-Tetramethyl-1,4,8,11-tetraazoniacyclotetradecane
bis[chloridochromate(VI)] dichloride
;
_space_group_crystal_system triclinic
_space_group_IT_number 2
_space_group_name_Hall '-P 1'
_space_group_name_H-M_alt 'P -1'
_atom_sites_solution_hydrogens geom
_audit_creation_method SHELXL-2018/3
_cell_angle_alpha 77.61(3)
_cell_angle_beta 88.20(3)
_cell_angle_gamma 79.39(3)
_cell_formula_units_Z 1
_cell_length_a 7.0610(14)
_cell_length_b 8.6740(17)
_cell_length_c 10.775(2)
_cell_measurement_reflns_used 41622
_cell_measurement_temperature 220(2)
_cell_measurement_theta_max 33.679
_cell_measurement_theta_min 0.350
_cell_volume 633.5(2)
_computing_cell_refinement
;
<i>HKL3000sm</i> (Otwinowski & Minor, 1997)
;
_computing_data_collection
;
<i>PAL BL2D-SMDC</i> (Shin <i>et al.</i>, 2016)
;
_computing_data_reduction
;
<i>HKL3000sm</i> (Otwinowski & Minor, 1997)
;
_computing_molecular_graphics
;
<i>DIAMOND4</i> (Putz & Brandenburg, 2014)
;
_computing_publication_material
;
<i>publCIF</i> (Westrip, 2010)
;
_computing_structure_refinement
;
<i>SHELXL2018</i> (Sheldrick, 2015b)
;
_computing_structure_solution
;
<i>SHELXT2018</i> (Sheldrick, 2015a)
;
_diffrn_ambient_temperature 220(2)
_diffrn_measured_fraction_theta_full 0.994
_diffrn_measured_fraction_theta_max 0.996
_diffrn_measurement_device_type 'Rayonix MX225HS CCD area detector'
_diffrn_measurement_method 'omega scan'
_diffrn_radiation_type synchrotron
_diffrn_radiation_wavelength 0.610
_diffrn_reflns_av_R_equivalents 0.0216
_diffrn_reflns_av_unetI/netI 0.0264
_diffrn_reflns_limit_h_max 9
_diffrn_reflns_limit_h_min -9
_diffrn_reflns_limit_k_max 12
_diffrn_reflns_limit_k_min -12
_diffrn_reflns_limit_l_max 14
_diffrn_reflns_limit_l_min -14
_diffrn_reflns_number 6933
_diffrn_reflns_theta_full 21.469
_diffrn_reflns_theta_max 24.995
_diffrn_reflns_theta_min 1.661
_diffrn_source 'PLSII 2D bending magnet'
_exptl_absorpt_coefficient_mu 0.851
_exptl_absorpt_correction_T_max 1.000
_exptl_absorpt_correction_T_min 0.552
_exptl_absorpt_correction_type empirical
_exptl_absorpt_process_details
;
(<i>HKL3000sm Scalepack</i>; Otwinowski & Minor, 1997)
;
_exptl_crystal_colour red
_exptl_crystal_density_diffrn 1.579
_exptl_crystal_description block
_exptl_crystal_F_000 312
_exptl_crystal_size_max 0.214
_exptl_crystal_size_mid 0.150
_exptl_crystal_size_min 0.111
_refine_diff_density_max 0.814
_refine_diff_density_min -1.085
_refine_ls_extinction_method none
_refine_ls_goodness_of_fit_ref 1.078
_refine_ls_hydrogen_treatment constr
_refine_ls_matrix_type full
_refine_ls_number_parameters 138
_refine_ls_number_reflns 3503
_refine_ls_number_restraints 0
_refine_ls_restrained_S_all 1.078
_refine_ls_R_factor_all 0.0512
_refine_ls_R_factor_gt 0.0504
_refine_ls_shift/su_max 0.000
_refine_ls_shift/su_mean 0.000
_refine_ls_structure_factor_coef Fsqd
_refine_ls_weighting_details 'w=1/[\s^2^(Fo^2^)+(0.1021P)^2^+0.4428P] where P=(Fo^2^+2Fc^2^)/3'
_refine_ls_weighting_scheme calc
_refine_ls_wR_factor_gt 0.1486
_refine_ls_wR_factor_ref 0.1496
_reflns_number_gt 3357
_reflns_number_total 3503
_reflns_threshold_expression 'I > 2\s(I)'
_cod_data_source_file vm2229sup1.cif
_cod_data_source_block I
_cod_database_code 2243313
_shelx_space_group_comment
;
The symmetry employed for this shelxl refinement is uniquely defined
by the following loop, which should always be used as a source of
symmetry information in preference to the above space-group names.
They are only intended as comments.
;
_shelx_estimated_absorpt_t_min 0.839
_shelx_estimated_absorpt_t_max 0.911

loop_
_space_group_symop_operation_xyz
'x, y, z'
'-x, -y, -z'

loop_
_atom_site_type_symbol
_atom_site_label
_atom_site_fract_x
_atom_site_fract_y
_atom_site_fract_z
_atom_site_U_iso_or_equiv
_atom_site_adp_type
_atom_site_calc_flag
_atom_site_occupancy
_atom_site_disorder_assembly
_atom_site_disorder_group
N N1 0.5951(2) 0.43908(19) 0.24944(14) 0.0197(3) Uani d 1 . .
H H1 0.655924 0.528759 0.203398 0.024 Uiso calc 1 . .
N N2 0.3111(2) 0.75634(17) 0.10259(15) 0.0178(3) Uani d 1 . .
H H2 0.448197 0.736710 0.077822 0.021 Uiso calc 1 . .
C C1 0.8079(3) 0.1708(2) 0.01696(18) 0.0203(3) Uani d 1 . .
H H1A 0.942223 0.140900 -0.007767 0.024 Uiso calc 1 . .
H H1AB 0.763915 0.071671 0.058488 0.024 Uiso calc 1 . .
C C2 0.8030(2) 0.2755(2) 0.11389(17) 0.0202(3) Uani d 1 . .
H H2A 0.850838 0.373545 0.074404 0.024 Uiso calc 1 . .
H H2AB 0.889395 0.217967 0.184918 0.024 Uiso calc 1 . .
C C3 0.6013(3) 0.3211(2) 0.16488(18) 0.0216(3) Uani d 1 . .
H H3A 0.511705 0.368064 0.093415 0.026 Uiso calc 1 . .
H H3AB 0.559012 0.224125 0.212911 0.026 Uiso calc 1 . .
C C4 0.7083(4) 0.3635(3) 0.3696(2) 0.0350(5) Uani d 1 . .
H H4A 0.710246 0.443738 0.419628 0.052 Uiso calc 1 . .
H H4B 0.839127 0.320257 0.348638 0.052 Uiso calc 1 . .
H H4C 0.648561 0.277582 0.418098 0.052 Uiso calc 1 . .
C C5 0.3917(3) 0.5084(2) 0.28166(17) 0.0214(3) Uani d 1 . .
H H5A 0.398383 0.581772 0.338417 0.026 Uiso calc 1 . .
H H5AB 0.331618 0.420559 0.329015 0.026 Uiso calc 1 . .
C C6 0.2612(2) 0.5985(2) 0.16973(17) 0.0191(3) Uani d 1 . .
H H6A 0.265642 0.529620 0.108100 0.023 Uiso calc 1 . .
H H6AB 0.128516 0.617792 0.200171 0.023 Uiso calc 1 . .
C C7 0.2870(3) 0.8760(2) 0.1871(2) 0.0287(4) Uani d 1 . .
H H7A 0.309296 0.978749 0.138299 0.043 Uiso calc 1 . .
H H7B 0.378911 0.838265 0.256843 0.043 Uiso calc 1 . .
H H7C 0.157143 0.888100 0.220467 0.043 Uiso calc 1 . .
Cr Cr1 0.20005(5) 0.19152(4) 0.58525(3) 0.02581(14) Uani d 1 . .
Cl Cl1 0.21038(11) 0.11680(9) 0.40216(7) 0.04726(19) Uani d 1 . .
O O1 0.2178(4) 0.0382(3) 0.6983(2) 0.0578(6) Uani d 1 . .
O O2 0.0005(3) 0.3102(3) 0.59266(19) 0.0461(5) Uani d 1 . .
O O3 0.3790(3) 0.2812(3) 0.5855(2) 0.0459(5) Uani d 1 . .
Cl Cl2 0.74460(6) 0.71108(6) 0.05475(5) 0.02599(15) Uani d 1 . .

loop_
_atom_site_aniso_label
_atom_site_aniso_U_11
_atom_site_aniso_U_22
_atom_site_aniso_U_33
_atom_site_aniso_U_12
_atom_site_aniso_U_13
_atom_site_aniso_U_23
N1 0.0203(7) 0.0201(7) 0.0179(6) -0.0016(5) -0.0003(5) -0.0042(5)
N2 0.0161(6) 0.0139(6) 0.0231(7) -0.0019(5) 0.0036(5) -0.0049(5)
C1 0.0175(7) 0.0155(7) 0.0252(8) 0.0018(6) 0.0016(6) -0.0024(6)
C2 0.0168(7) 0.0194(8) 0.0226(8) -0.0002(6) 0.0009(6) -0.0030(6)
C3 0.0189(8) 0.0223(8) 0.0244(8) -0.0023(6) 0.0029(6) -0.0085(6)
C4 0.0384(12) 0.0407(12) 0.0216(9) 0.0067(9) -0.0102(8) -0.0078(8)
C5 0.0220(8) 0.0216(8) 0.0192(7) -0.0018(6) 0.0050(6) -0.0038(6)
C6 0.0174(7) 0.0155(7) 0.0239(8) -0.0034(5) 0.0041(6) -0.0030(6)
C7 0.0381(11) 0.0196(8) 0.0312(9) -0.0048(7) 0.0047(8) -0.0124(7)
Cr1 0.0292(2) 0.0227(2) 0.0242(2) -0.00618(13) 0.00070(13) -0.00076(13)
Cl1 0.0520(4) 0.0530(4) 0.0450(4) -0.0119(3) 0.0076(3) -0.0274(3)
O1 0.0855(18) 0.0349(10) 0.0450(11) -0.0130(10) -0.0045(11) 0.0111(8)
O2 0.0433(10) 0.0534(11) 0.0367(9) 0.0066(9) 0.0027(7) -0.0126(8)
O3 0.0468(11) 0.0535(12) 0.0454(10) -0.0246(9) -0.0010(8) -0.0141(9)
Cl2 0.0172(2) 0.0255(2) 0.0356(3) -0.00824(16) 0.00510(17) -0.00431(19)

loop_
_atom_type_symbol
_atom_type_description
_atom_type_scat_dispersion_real
_atom_type_scat_dispersion_imag
_atom_type_scat_source
C C 0.0019 0.0011 'International Tables Vol C Tables 4.2.6.8 and 6.1.1.4'
H H 0.0000 0.0000 'International Tables Vol C Tables 4.2.6.8 and 6.1.1.4'
N N 0.0040 0.0024 'International Tables Vol C Tables 4.2.6.8 and 6.1.1.4'
O O 0.0074 0.0043 'International Tables Vol C Tables 4.2.6.8 and 6.1.1.4'
Cl Cl 0.1166 0.1176 'International Tables Vol C Tables 4.2.6.8 and 6.1.1.4'
Cr Cr 0.2796 0.4720 'International Tables Vol C Tables 4.2.6.8 and 6.1.1.4'

loop_
_geom_angle_atom_site_label_1
_geom_angle_atom_site_label_2
_geom_angle_atom_site_label_3
_geom_angle_site_symmetry_1
_geom_angle_site_symmetry_3
_geom_angle
_geom_angle_publ_flag
C4 N1 C3 . . 110.93(15) ?
C4 N1 C5 . . 109.63(15) ?
C3 N1 C5 . . 112.58(14) ?
C4 N1 H1 . . 107.8 ?
C3 N1 H1 . . 107.8 ?
C5 N1 H1 . . 107.8 ?
C6 N2 C7 . . 112.00(15) ?
C6 N2 C1 . 2_665 112.21(14) ?
C7 N2 C1 . 2_665 108.81(14) ?
C6 N2 H2 . . 107.9 ?
C7 N2 H2 . . 107.9 ?
C1 N2 H2 2_665 . 107.9 ?
N2 C1 C2 2_665 . 116.39(14) ?
N2 C1 H1A 2_665 . 108.2 ?
C2 C1 H1A . . 108.2 ?
N2 C1 H1AB 2_665 . 108.2 ?
C2 C1 H1AB . . 108.2 ?
H1A C1 H1AB . . 107.3 ?
C1 C2 C3 . . 112.61(15) ?
C1 C2 H2A . . 109.1 ?
C3 C2 H2A . . 109.1 ?
C1 C2 H2AB . . 109.1 ?
C3 C2 H2AB . . 109.1 ?
H2A C2 H2AB . . 107.8 ?
N1 C3 C2 . . 111.86(15) ?
N1 C3 H3A . . 109.2 ?
C2 C3 H3A . . 109.2 ?
N1 C3 H3AB . . 109.2 ?
C2 C3 H3AB . . 109.2 ?
H3A C3 H3AB . . 107.9 ?
N1 C4 H4A . . 109.5 ?
N1 C4 H4B . . 109.5 ?
H4A C4 H4B . . 109.5 ?
N1 C4 H4C . . 109.5 ?
H4A C4 H4C . . 109.5 ?
H4B C4 H4C . . 109.5 ?
N1 C5 C6 . . 116.12(14) ?
N1 C5 H5A . . 108.3 ?
C6 C5 H5A . . 108.3 ?
N1 C5 H5AB . . 108.3 ?
C6 C5 H5AB . . 108.3 ?
H5A C5 H5AB . . 107.4 ?
N2 C6 C5 . . 115.04(15) ?
N2 C6 H6A . . 108.5 ?
C5 C6 H6A . . 108.5 ?
N2 C6 H6AB . . 108.5 ?
C5 C6 H6AB . . 108.5 ?
H6A C6 H6AB . . 107.5 ?
N2 C7 H7A . . 109.5 ?
N2 C7 H7B . . 109.5 ?
H7A C7 H7B . . 109.5 ?
N2 C7 H7C . . 109.5 ?
H7A C7 H7C . . 109.5 ?
H7B C7 H7C . . 109.5 ?
O1 Cr1 O2 . . 110.49(14) ?
O1 Cr1 O3 . . 111.05(14) ?
O2 Cr1 O3 . . 111.22(13) ?
O1 Cr1 Cl1 . . 109.69(10) ?
O2 Cr1 Cl1 . . 108.34(8) ?
O3 Cr1 Cl1 . . 105.90(9) ?

loop_
_geom_bond_atom_site_label_1
_geom_bond_atom_site_label_2
_geom_bond_site_symmetry_2
_geom_bond_distance
_geom_bond_publ_flag
N1 C4 . 1.501(2) ?
N1 C3 . 1.503(2) ?
N1 C5 . 1.511(2) ?
N1 H1 . 0.9900 ?
N2 C6 . 1.503(2) ?
N2 C7 . 1.505(2) ?
N2 C1 2_665 1.513(2) ?
N2 H2 . 0.9900 ?
C1 C2 . 1.520(3) ?
C1 H1A . 0.9800 ?
C1 H1AB . 0.9800 ?
C2 C3 . 1.524(2) ?
C2 H2A . 0.9800 ?
C2 H2AB . 0.9800 ?
C3 H3A . 0.9800 ?
C3 H3AB . 0.9800 ?
C4 H4A . 0.9700 ?
C4 H4B . 0.9700 ?
C4 H4C . 0.9700 ?
C5 C6 . 1.521(3) ?
C5 H5A . 0.9800 ?
C5 H5AB . 0.9800 ?
C6 H6A . 0.9800 ?
C6 H6AB . 0.9800 ?
C7 H7A . 0.9700 ?
C7 H7B . 0.9700 ?
C7 H7C . 0.9700 ?
Cr1 O1 . 1.588(2) ?
Cr1 O2 . 1.596(2) ?
Cr1 O3 . 1.602(2) ?
Cr1 Cl1 . 2.2000(9) ?

loop_
_geom_hbond_atom_site_label_D
_geom_hbond_atom_site_label_H
_geom_hbond_atom_site_label_A
_geom_hbond_site_symmetry_A
_geom_hbond_distance_DH
_geom_hbond_distance_HA
_geom_hbond_distance_DA
_geom_hbond_angle_DHA
_geom_hbond_publ_flag
N1 H1 Cl2 . 0.99 2.16 3.120(2) 162.6 yes
N2 H2 Cl2 . 0.99 2.08 3.0553(17) 169.6 yes
C2 H2A Cl2 . 0.98 2.85 3.642(2) 138.6 yes
C4 H4C O3 . 0.97 2.58 3.299(4) 130.9 yes
C5 H5AB Cl1 . 0.98 2.86 3.804(2) 161.4 yes
C3 H3A Cl2 2_665 0.98 2.72 3.541(2) 141.5 yes
C1 H1A Cl2 2_765 0.98 2.74 3.511(2) 136.3 yes
C1 H1AB O1 2_656 0.98 2.59 3.230(3) 123.2 yes
C2 H2AB O1 2_656 0.98 2.54 3.047(3) 112.1 yes
C3 H3AB O1 2_656 0.98 2.53 3.193(3) 124.6 yes
C4 H4A O3 2_666 0.97 2.34 3.168(3) 142.6 yes
C5 H5A O3 2_666 0.98 2.40 3.218(3) 141.0 yes
C7 H7B O3 2_666 0.97 2.38 3.343(3) 172.7 yes
C4 H4B Cl1 1_655 0.97 2.88 3.773(3) 154.1 yes
C6 H6AB O2 2_566 0.98 2.54 3.260(3) 130.1 yes

loop_
_geom_torsion_atom_site_label_1
_geom_torsion_atom_site_label_2
_geom_torsion_atom_site_label_3
_geom_torsion_atom_site_label_4
_geom_torsion_site_symmetry_1
_geom_torsion_site_symmetry_2
_geom_torsion_site_symmetry_3
_geom_torsion_site_symmetry_4
_geom_torsion
_geom_torsion_publ_flag
N2 C1 C2 C3 2_665 . . . 61.3(2) ?
C4 N1 C3 C2 . . . . -67.1(2) ?
C5 N1 C3 C2 . . . . 169.64(15) ?
C1 C2 C3 N1 . . . . -173.71(14) ?
C4 N1 C5 C6 . . . . 176.52(17) ?
C3 N1 C5 C6 . . . . -59.5(2) ?
C7 N2 C6 C5 . . . . -64.42(19) ?
C1 N2 C6 C5 2_665 . . . 172.85(14) ?
N1 C5 C6 N2 . . . . -69.9(2) ?

_cod_database_fobs_code 2243313
